data_7135597
loop_
_publ_author_name
'Kubisz, M.'
'Fernandez, I.'
'Hadlington, T. J.'

_publ_section_title
;
 Catalyst-free insertion of carbon monoxide into terminal
 Mg-C(sp<sup>3</sup>) bonds.
;
_journal_issue 29
_journal_name_full 'Chemical communications (Cambridge, England)'
_journal_page_first 7519
_journal_page_last 7523
_journal_paper_doi 10.1039/d6cc00736h
_journal_volume 62
_journal_year 2026
_chemical_formula_moiety 'C39 H60 Mg N O P Si'
_chemical_formula_sum 'C39 H60 Mg N O P Si'
_chemical_formula_weight 642.25
_space_group_crystal_system monoclinic
_space_group_IT_number 14
_space_group_name_Hall '-P 2yn'
_space_group_name_H-M_alt 'P 1 21/n 1'
_atom_sites_solution_hydrogens geom
_audit_creation_method SHELXL-2018/3
_audit_update_record
;
2026-02-03 deposited with the CCDC.	2026-03-09 downloaded from the CCDC.
;
_cell_angle_alpha 90
_cell_angle_beta 105.90(3)
_cell_angle_gamma 90
_cell_formula_units_Z 4
_cell_length_a 15.960(3)
_cell_length_b 14.180(3)
_cell_length_c 17.720(4)
_cell_measurement_reflns_used 2000
_cell_measurement_temperature 150(2)
_cell_measurement_theta_max 32.50
_cell_measurement_theta_min 1.92
_cell_volume 3856.8(15)
_computing_structure_refinement 'SHELXL-2018/3 (Sheldrick, 2018)'
_computing_structure_solution 'SHELXT 2018/2 (Sheldrick, 2018)'
_diffrn_ambient_temperature 150(2)
_diffrn_detector Pilatus300K
_diffrn_detector_area_resol_mean 5.81
_diffrn_measured_fraction_theta_full 0.999
_diffrn_measured_fraction_theta_max 0.999
_diffrn_measurement_device_type 'STOE StadiVari'
_diffrn_measurement_method '\w scans'
_diffrn_radiation_collimation '0.6 mm diameter'
_diffrn_radiation_monochromator 'Graded multilayer mirror'
_diffrn_radiation_type 'Mo K\a'
_diffrn_radiation_wavelength 0.71073
_diffrn_reflns_av_R_equivalents 0.0160
_diffrn_reflns_av_unetI/netI 0.0180
_diffrn_reflns_Laue_measured_fraction_full 0.999
_diffrn_reflns_Laue_measured_fraction_max 0.999
_diffrn_reflns_number 7568
_diffrn_reflns_point_group_measured_fraction_full 0.999
_diffrn_reflns_point_group_measured_fraction_max 0.999
_diffrn_reflns_theta_full 25.242
_diffrn_reflns_theta_max 25.999
_diffrn_reflns_theta_min 2.093
_diffrn_source 'Genix 3D HF Mo'
_diffrn_source_current 1.000
_diffrn_source_power 0.050
_diffrn_source_voltage 50
_exptl_absorpt_coefficient_mu 0.148
_exptl_absorpt_correction_T_max 1.000
_exptl_absorpt_correction_T_min 0.977
_exptl_absorpt_correction_type multi-scan
_exptl_absorpt_process_details 'STOE X-AREA 1.76'
_exptl_crystal_colour colourless
_exptl_crystal_density_diffrn 1.106
_exptl_crystal_description block
_exptl_crystal_F_000 1400
_exptl_crystal_size_max 0.16
_exptl_crystal_size_mid 0.14
_exptl_crystal_size_min 0.09
_refine_diff_density_max 0.477
_refine_diff_density_min -0.326
_refine_diff_density_rms 0.041
_refine_ls_extinction_method none
_refine_ls_goodness_of_fit_ref 1.061
_refine_ls_hydrogen_treatment constr
_refine_ls_matrix_type full
_refine_ls_number_parameters 445
_refine_ls_number_reflns 7568
_refine_ls_number_restraints 3
_refine_ls_restrained_S_all 1.064
_refine_ls_R_factor_all 0.0416
_refine_ls_R_factor_gt 0.0372
_refine_ls_shift/su_max 0.001
_refine_ls_shift/su_mean 0.000
_refine_ls_structure_factor_coef Fsqd
_refine_ls_weighting_details 'w=1/[\s^2^(Fo^2^)+(0.0583P)^2^+1.2814P] where P=(Fo^2^+2Fc^2^)/3'
_refine_ls_weighting_scheme calc
_refine_ls_wR_factor_gt 0.1026
_refine_ls_wR_factor_ref 0.1061
_reflns_Friedel_coverage 0.000
_reflns_number_gt 6681
_reflns_number_total 7568
_reflns_threshold_expression 'I > 2\s(I)'
_cod_data_source_file d6cc00736h2.cif
_cod_data_source_block 1_Ph
_cod_depositor_comments 'Adding full bibliography for 7135594--7135603.cif.'
_cod_original_cell_volume 3856.8(14)
_cod_original_sg_symbol_H-M 'P 21/n'
_cod_database_code 7135597
_shelx_shelxl_version_number 2018/3
_shelx_space_group_comment
;
The symmetry employed for this shelxl refinement is uniquely defined
by the following loop, which should always be used as a source of
symmetry information in preference to the above space-group names.
They are only intended as comments.
;

loop_
_space_group_symop_operation_xyz
'x, y, z'
'-x+1/2, y+1/2, -z+1/2'
'-x, -y, -z'
'x-1/2, -y-1/2, z-1/2'

loop_
_atom_site_label
_atom_site_type_symbol
_atom_site_fract_x
_atom_site_fract_y
_atom_site_fract_z
_atom_site_U_iso_or_equiv
_atom_site_adp_type
_atom_site_occupancy
_atom_site_site_symmetry_order
_atom_site_calc_flag
_atom_site_refinement_flags_posn
_atom_site_refinement_flags_adp
_atom_site_refinement_flags_occupancy
_atom_site_disorder_assembly
_atom_site_disorder_group
P1 P 0.28614(2) 0.78380(2) 0.68195(2) 0.02385(10) Uani 1 1 d . . . . .
Si1 Si 0.46373(2) 0.75309(2) 0.81220(2) 0.02093(10) Uani 1 1 d . . . . .
Mg1 Mg 0.39676(3) 0.66845(3) 0.63535(3) 0.02749(12) Uani 1 1 d . . . . .
O1 O 0.41897(7) 0.71590(9) 0.53237(6) 0.0386(3) Uani 1 1 d . . . . .
N1 N 0.48673(7) 0.73203(8) 0.72481(6) 0.0233(2) Uani 1 1 d . . . . .
C20 C 0.28466(9) 0.90692(10) 0.64994(8) 0.0256(3) Uani 1 1 d . . . . .
C1 C 0.56873(9) 0.74709(9) 0.71026(8) 0.0243(3) Uani 1 1 d . . . . .
C26 C 0.17180(9) 0.76431(10) 0.67914(8) 0.0256(3) Uani 1 1 d . . . . .
C2 C 0.62892(9) 0.67160(10) 0.71530(8) 0.0288(3) Uani 1 1 d . . . . .
C16 C 0.48018(10) 0.64609(10) 0.88025(8) 0.0289(3) Uani 1 1 d . . . . .
H16 H 0.542778 0.627522 0.890781 0.035 Uiso 1 1 calc R U . . .
C13 C 0.52946(9) 0.85538(10) 0.86752(8) 0.0282(3) Uani 1 1 d . . . . .
H13 H 0.531711 0.903755 0.827059 0.034 Uiso 1 1 calc R U . . .
C21 C 0.32699(9) 0.98122(10) 0.69685(9) 0.0298(3) Uani 1 1 d . . . . .
H21 H 0.356617 0.970128 0.750383 0.036 Uiso 1 1 calc R U . . .
C19 C 0.34180(9) 0.78090(10) 0.78732(8) 0.0266(3) Uani 1 1 d . . . . .
H19A H 0.313245 0.732936 0.812466 0.032 Uiso 1 1 calc R U . . .
H19B H 0.334234 0.842894 0.810304 0.032 Uiso 1 1 calc R U . . .
C6 C 0.59164(9) 0.83662(10) 0.68493(9) 0.0295(3) Uani 1 1 d . . . . .
C31 C 0.12836(10) 0.68455(11) 0.64223(8) 0.0312(3) Uani 1 1 d . . . . .
H31 H 0.157161 0.642052 0.616239 0.037 Uiso 1 1 calc R U . . .
C25 C 0.24031(10) 0.92618(11) 0.57146(9) 0.0340(3) Uani 1 1 d . . . . .
H25 H 0.210828 0.876633 0.538692 0.041 Uiso 1 1 calc R U . . .
C10 C 0.53141(10) 0.92187(10) 0.67503(9) 0.0309(3) Uani 1 1 d . . . . .
H10 H 0.482521 0.905371 0.697847 0.037 Uiso 1 1 calc R U . . .
C27 C 0.12843(10) 0.82607(11) 0.71697(9) 0.0332(3) Uani 1 1 d . . . . .
H27 H 0.157563 0.880557 0.742504 0.040 Uiso 1 1 calc R U . . .
C22 C 0.32604(10) 1.07160(11) 0.66562(10) 0.0350(3) Uani 1 1 d . . . . .
H22 H 0.355530 1.121490 0.697948 0.042 Uiso 1 1 calc R U . . .
C14 C 0.49221(11) 0.90567(11) 0.92779(9) 0.0373(3) Uani 1 1 d . . . . .
H14A H 0.485848 0.860371 0.967624 0.056 Uiso 1 1 calc R U . . .
H14B H 0.435139 0.932475 0.901282 0.056 Uiso 1 1 calc R U . . .
H14C H 0.531842 0.956312 0.952996 0.056 Uiso 1 1 calc R U . . .
C18 C 0.42618(11) 0.56067(11) 0.84093(9) 0.0369(3) Uani 1 1 d . . . . .
H18A H 0.443579 0.504812 0.874092 0.055 Uiso 1 1 calc R U . . .
H18B H 0.436393 0.549442 0.789602 0.055 Uiso 1 1 calc R U . . .
H18C H 0.364178 0.573345 0.834052 0.055 Uiso 1 1 calc R U . . .
C7 C 0.61059(10) 0.57380(11) 0.74184(9) 0.0350(3) Uani 1 1 d . . . . .
H7 H 0.549840 0.573779 0.747229 0.042 Uiso 1 1 calc R U . . .
C30 C 0.04274(10) 0.66682(12) 0.64328(9) 0.0362(3) Uani 1 1 d . . . . .
H30 H 0.013418 0.612252 0.618086 0.043 Uiso 1 1 calc R U . . .
C29 C 0.00047(10) 0.72845(12) 0.68090(10) 0.0369(4) Uani 1 1 d . . . . .
H29 H -0.057783 0.716071 0.681680 0.044 Uiso 1 1 calc R U . . .
C23 C 0.28259(11) 1.08928(11) 0.58807(10) 0.0392(4) Uani 1 1 d . . . . .
H23 H 0.282628 1.150923 0.567071 0.047 Uiso 1 1 calc R U . . .
C24 C 0.23889(12) 1.01657(12) 0.54100(10) 0.0410(4) Uani 1 1 d . . . . .
H24 H 0.208004 1.028644 0.487931 0.049 Uiso 1 1 calc R U . . .
C3 C 0.70690(10) 0.68661(12) 0.69610(10) 0.0390(4) Uani 1 1 d . . . . .
H3 H 0.746651 0.635742 0.700284 0.047 Uiso 1 1 calc R U . . .
C17 C 0.46383(13) 0.66397(12) 0.96090(9) 0.0418(4) Uani 1 1 d . . . . .
H17A H 0.405198 0.689926 0.953379 0.063 Uiso 1 1 calc R U . . .
H17B H 0.507004 0.708919 0.990686 0.063 Uiso 1 1 calc R U . . .
H17C H 0.468881 0.604427 0.989882 0.063 Uiso 1 1 calc R U . . .
C28 C 0.04301(10) 0.80843(12) 0.71754(10) 0.0389(4) Uani 1 1 d . . . . .
H28 H 0.013717 0.851050 0.742975 0.047 Uiso 1 1 calc R U . . .
C5 C 0.66992(11) 0.84752(12) 0.66557(11) 0.0413(4) Uani 1 1 d . . . . .
H5 H 0.683900 0.907305 0.648088 0.050 Uiso 1 1 calc R U . . .
C12 C 0.57725(12) 1.01001(11) 0.71827(11) 0.0424(4) Uani 1 1 d . . . . .
H12A H 0.619775 1.033327 0.691973 0.064 Uiso 1 1 calc R U . . .
H12B H 0.607211 0.993568 0.772692 0.064 Uiso 1 1 calc R U . . .
H12C H 0.533888 1.059159 0.717621 0.064 Uiso 1 1 calc R U . . .
C4 C 0.72791(11) 0.77364(13) 0.67110(12) 0.0474(4) Uani 1 1 d . . . . .
H4 H 0.781219 0.782525 0.657958 0.057 Uiso 1 1 calc R U . . .
C15 C 0.62419(10) 0.82624(14) 0.90584(11) 0.0449(4) Uani 1 1 d . . . . .
H15A H 0.658147 0.881815 0.928920 0.067 Uiso 1 1 calc R U . . .
H15B H 0.649091 0.798733 0.866066 0.067 Uiso 1 1 calc R U . . .
H15C H 0.625831 0.779581 0.947019 0.067 Uiso 1 1 calc R U . . .
C11 C 0.49205(13) 0.94509(13) 0.58839(10) 0.0463(4) Uani 1 1 d . . . . .
H11A H 0.538852 0.958983 0.564005 0.069 Uiso 1 1 calc R U . . .
H11B H 0.453843 1.000155 0.583631 0.069 Uiso 1 1 calc R U . . .
H11C H 0.458188 0.891042 0.561939 0.069 Uiso 1 1 calc R U . . .
C39 C 0.49529(11) 0.69766(14) 0.50536(10) 0.0436(4) Uani 1 1 d . . . . .
H39A H 0.502772 0.629107 0.498818 0.052 Uiso 1 1 calc R U . . .
H39B H 0.548342 0.722624 0.543158 0.052 Uiso 1 1 calc R U . . .
C38 C 0.47859(14) 0.74804(15) 0.42732(11) 0.0551(5) Uani 1 1 d . . . . .
H38A H 0.509668 0.809194 0.433480 0.066 Uiso 1 1 calc R U . . .
H38B H 0.497953 0.709080 0.388874 0.066 Uiso 1 1 calc R U . . .
C9 C 0.61593(14) 0.49733(13) 0.68226(12) 0.0521(5) Uani 1 1 d . . . . .
H9A H 0.675454 0.494340 0.677096 0.078 Uiso 1 1 calc R U . . .
H9B H 0.575506 0.512516 0.631241 0.078 Uiso 1 1 calc R U . . .
H9C H 0.600240 0.436209 0.700341 0.078 Uiso 1 1 calc R U . . .
C8 C 0.67244(13) 0.54997(15) 0.82247(11) 0.0542(5) Uani 1 1 d . . . . .
H8A H 0.732478 0.547648 0.818549 0.081 Uiso 1 1 calc R U . . .
H8B H 0.656642 0.488532 0.839876 0.081 Uiso 1 1 calc R U . . .
H8C H 0.667689 0.598520 0.860437 0.081 Uiso 1 1 calc R U . . .
C34 C 0.2823(5) 0.3765(5) 0.5418(4) 0.067(2) Uani 0.614(6) 1 d . . P A 1
H34A H 0.311888 0.320668 0.527428 0.081 Uiso 0.614(6) 1 calc R U P A 1
H34B H 0.266271 0.359706 0.590223 0.081 Uiso 0.614(6) 1 calc R U P A 1
C37 C 0.38254(17) 0.7626(2) 0.40152(13) 0.0741(7) Uani 1 1 d . . . . .
H37A H 0.368974 0.830370 0.391809 0.089 Uiso 1 1 calc R U . . .
H37B H 0.356742 0.727449 0.352352 0.089 Uiso 1 1 calc R U . . .
C36 C 0.34792(14) 0.7289(3) 0.46267(12) 0.0843(9) Uani 1 1 d . . . . .
H36A H 0.317249 0.668293 0.446995 0.101 Uiso 1 1 calc R U . . .
H36B H 0.305736 0.774951 0.472901 0.101 Uiso 1 1 calc R U . . .
C35 C 0.2046(4) 0.3872(8) 0.4831(7) 0.0619(17) Uani 0.614(6) 1 d . . P A 1
H35A H 0.166659 0.431293 0.500764 0.093 Uiso 0.614(6) 1 calc R U P A 1
H35B H 0.175567 0.325922 0.471547 0.093 Uiso 0.614(6) 1 calc R U P A 1
H35C H 0.216978 0.411952 0.435611 0.093 Uiso 0.614(6) 1 calc R U P A 1
C32 C 0.3235(3) 0.5378(2) 0.60754(19) 0.0385(8) Uani 0.614(6) 1 d . . P A 1
H32A H 0.317377 0.511735 0.657618 0.046 Uiso 0.614(6) 1 calc R U P A 1
H32B H 0.264130 0.554718 0.575677 0.046 Uiso 0.614(6) 1 calc R U P A 1
C33 C 0.3548(2) 0.4586(2) 0.5654(2) 0.0602(12) Uani 0.614(6) 1 d . . P A 1
H33A H 0.409357 0.432109 0.599754 0.072 Uiso 0.614(6) 1 calc R U P A 1
H33B H 0.367408 0.483399 0.517477 0.072 Uiso 0.614(6) 1 calc R U P A 1
C33A C 0.2969(3) 0.4896(3) 0.5525(3) 0.0457(15) Uani 0.386(6) 1 d D . P A 2
H33C H 0.294608 0.524562 0.503603 0.055 Uiso 0.386(6) 1 calc R U P A 2
H33D H 0.242794 0.504066 0.567329 0.055 Uiso 0.386(6) 1 calc R U P A 2
C32A C 0.3727(5) 0.5238(4) 0.6156(4) 0.060(2) Uani 0.386(6) 1 d D . P A 2
H32C H 0.425505 0.496082 0.605520 0.071 Uiso 0.386(6) 1 calc R U P A 2
H32D H 0.367460 0.496332 0.665453 0.071 Uiso 0.386(6) 1 calc R U P A 2
C34A C 0.2994(7) 0.3815(6) 0.5358(8) 0.076(4) Uani 0.386(6) 1 d D . P A 2
H34C H 0.347095 0.365711 0.512193 0.091 Uiso 0.386(6) 1 calc R U P A 2
H34D H 0.306479 0.344097 0.584379 0.091 Uiso 0.386(6) 1 calc R U P A 2
C35A C 0.2104(10) 0.3645(16) 0.4781(13) 0.099(7) Uani 0.386(6) 1 d D . P A 2
H35D H 0.170331 0.339399 0.506209 0.149 Uiso 0.386(6) 1 calc R U P A 2
H35E H 0.216253 0.319170 0.438092 0.149 Uiso 0.386(6) 1 calc R U P A 2
H35F H 0.187541 0.424204 0.452761 0.149 Uiso 0.386(6) 1 calc R U P A 2

loop_
_atom_site_aniso_label
_atom_site_aniso_U_11
_atom_site_aniso_U_22
_atom_site_aniso_U_33
_atom_site_aniso_U_23
_atom_site_aniso_U_13
_atom_site_aniso_U_12
P1 0.02218(17) 0.02428(18) 0.02482(18) 0.00129(13) 0.00597(13) 0.00014(13)
Si1 0.02130(18) 0.02004(19) 0.02136(18) 0.00014(13) 0.00567(14) 0.00128(13)
Mg1 0.0340(3) 0.0231(2) 0.0250(2) -0.00337(18) 0.00744(19) -0.00127(18)
O1 0.0290(5) 0.0602(7) 0.0262(5) 0.0016(5) 0.0072(4) -0.0003(5)
N1 0.0233(5) 0.0230(5) 0.0242(5) -0.0015(4) 0.0077(4) 0.0012(4)
C20 0.0243(6) 0.0262(7) 0.0273(7) 0.0010(5) 0.0087(5) 0.0008(5)
C1 0.0236(6) 0.0252(7) 0.0238(6) -0.0032(5) 0.0061(5) 0.0003(5)
C26 0.0237(6) 0.0262(7) 0.0255(7) 0.0055(5) 0.0046(5) 0.0003(5)
C2 0.0270(7) 0.0291(7) 0.0302(7) -0.0013(6) 0.0076(6) 0.0038(6)
C16 0.0331(7) 0.0246(7) 0.0276(7) 0.0034(5) 0.0057(6) 0.0023(6)
C13 0.0315(7) 0.0263(7) 0.0266(7) -0.0037(5) 0.0075(6) -0.0036(6)
C21 0.0271(7) 0.0314(7) 0.0300(7) -0.0016(6) 0.0062(6) 0.0007(6)
C19 0.0239(6) 0.0326(7) 0.0240(6) 0.0036(5) 0.0076(5) 0.0024(5)
C6 0.0289(7) 0.0263(7) 0.0350(8) -0.0035(6) 0.0117(6) -0.0006(6)
C31 0.0308(7) 0.0338(8) 0.0274(7) -0.0016(6) 0.0052(6) -0.0019(6)
C25 0.0415(8) 0.0307(8) 0.0275(7) -0.0006(6) 0.0055(6) -0.0006(6)
C10 0.0353(8) 0.0236(7) 0.0382(8) 0.0014(6) 0.0173(6) 0.0009(6)
C27 0.0297(7) 0.0268(7) 0.0442(9) -0.0003(6) 0.0119(6) -0.0001(6)
C22 0.0352(8) 0.0281(8) 0.0430(9) -0.0049(6) 0.0127(7) -0.0028(6)
C14 0.0491(9) 0.0311(8) 0.0315(8) -0.0074(6) 0.0110(7) 0.0006(7)
C18 0.0516(9) 0.0256(7) 0.0362(8) 0.0012(6) 0.0166(7) -0.0046(7)
C7 0.0361(8) 0.0298(8) 0.0420(8) 0.0056(6) 0.0153(7) 0.0101(6)
C30 0.0317(8) 0.0385(9) 0.0344(8) 0.0001(6) 0.0024(6) -0.0093(6)
C29 0.0234(7) 0.0436(9) 0.0422(9) 0.0110(7) 0.0067(6) -0.0019(6)
C23 0.0472(9) 0.0269(8) 0.0467(9) 0.0071(7) 0.0181(7) 0.0029(7)
C24 0.0542(10) 0.0368(9) 0.0299(8) 0.0070(7) 0.0080(7) 0.0064(7)
C3 0.0282(7) 0.0379(9) 0.0532(10) -0.0030(7) 0.0152(7) 0.0076(6)
C17 0.0629(11) 0.0341(8) 0.0279(8) 0.0038(6) 0.0117(7) -0.0051(7)
C28 0.0329(8) 0.0353(8) 0.0520(10) 0.0037(7) 0.0177(7) 0.0053(7)
C5 0.0365(8) 0.0320(8) 0.0616(11) -0.0013(7) 0.0240(8) -0.0046(7)
C12 0.0474(9) 0.0269(8) 0.0606(11) -0.0047(7) 0.0276(8) -0.0056(7)
C4 0.0310(8) 0.0438(10) 0.0751(13) -0.0048(9) 0.0278(8) -0.0017(7)
C15 0.0299(8) 0.0530(11) 0.0464(10) -0.0180(8) 0.0014(7) -0.0051(7)
C11 0.0612(11) 0.0422(9) 0.0400(9) 0.0082(7) 0.0214(8) 0.0146(8)
C39 0.0395(9) 0.0598(11) 0.0356(8) -0.0034(8) 0.0172(7) 0.0039(8)
C38 0.0710(13) 0.0619(13) 0.0404(10) 0.0004(9) 0.0287(9) -0.0047(10)
C9 0.0656(12) 0.0313(9) 0.0670(12) -0.0045(8) 0.0308(10) -0.0003(8)
C8 0.0542(11) 0.0562(12) 0.0531(11) 0.0189(9) 0.0165(9) 0.0260(9)
C34 0.086(5) 0.058(3) 0.052(3) -0.008(2) 0.010(3) -0.046(3)
C37 0.0795(16) 0.1017(19) 0.0395(11) 0.0207(11) 0.0135(10) 0.0287(14)
C36 0.0373(10) 0.172(3) 0.0357(10) 0.0244(14) -0.0029(8) -0.0063(14)
C35 0.045(3) 0.066(4) 0.079(4) -0.012(3) 0.024(2) 0.011(3)
C32 0.048(2) 0.0308(15) 0.0373(16) -0.0048(12) 0.0121(15) -0.0055(14)
C33 0.038(2) 0.0446(19) 0.098(3) -0.0332(18) 0.0197(17) -0.0069(15)
C33A 0.034(3) 0.029(2) 0.065(3) -0.016(2) -0.003(2) 0.0016(19)
C32A 0.051(4) 0.026(2) 0.073(4) 0.000(2) -0.031(3) -0.005(2)
C34A 0.034(3) 0.046(5) 0.145(10) -0.061(6) 0.020(4) -0.009(3)
C35A 0.103(10) 0.102(14) 0.100(9) 0.000(7) 0.043(7) 0.048(7)

loop_
_atom_type_symbol
_atom_type_description
_atom_type_scat_dispersion_real
_atom_type_scat_dispersion_imag
_atom_type_scat_source
C C 0.0033 0.0016 'International Tables Vol C Tables 4.2.6.8 and 6.1.1.4'
H H 0.0000 0.0000 'International Tables Vol C Tables 4.2.6.8 and 6.1.1.4'
N N 0.0061 0.0033 'International Tables Vol C Tables 4.2.6.8 and 6.1.1.4'
Mg Mg 0.0486 0.0363 'International Tables Vol C Tables 4.2.6.8 and 6.1.1.4'
Si Si 0.0817 0.0704 'International Tables Vol C Tables 4.2.6.8 and 6.1.1.4'
P P 0.1023 0.0942 'International Tables Vol C Tables 4.2.6.8 and 6.1.1.4'
O O 0.0106 0.0060 'International Tables Vol C Tables 4.2.6.8 and 6.1.1.4'

loop_
_geom_angle_atom_site_label_1
_geom_angle_atom_site_label_2
_geom_angle_atom_site_label_3
_geom_angle
_geom_angle_site_symmetry_1
_geom_angle_site_symmetry_3
_geom_angle_publ_flag
C26 P1 C20 101.94(6) . . ?
C26 P1 C19 103.01(7) . . ?
C20 P1 C19 107.32(7) . . ?
C26 P1 Mg1 129.10(5) . . ?
C20 P1 Mg1 115.89(5) . . ?
C19 P1 Mg1 97.06(5) . . ?
N1 Si1 C13 112.04(6) . . ?
N1 Si1 C16 113.93(6) . . ?
C13 Si1 C16 108.66(7) . . ?
N1 Si1 C19 106.49(6) . . ?
C13 Si1 C19 110.15(7) . . ?
C16 Si1 C19 105.31(7) . . ?
N1 Si1 Mg1 32.79(4) . . ?
C13 Si1 Mg1 140.29(5) . . ?
C16 Si1 Mg1 105.50(5) . . ?
C19 Si1 Mg1 79.00(5) . . ?
N1 Mg1 O1 106.78(5) . . ?
N1 Mg1 C32A 128.39(14) . . ?
O1 Mg1 C32A 103.8(2) . . ?
N1 Mg1 C32 140.81(11) . . ?
O1 Mg1 C32 106.82(9) . . ?
N1 Mg1 P1 82.77(4) . . ?
O1 Mg1 P1 111.00(4) . . ?
C32A Mg1 P1 122.6(3) . . ?
C32 Mg1 P1 103.27(10) . . ?
N1 Mg1 Si1 27.12(3) . . ?
O1 Mg1 Si1 129.86(4) . . ?
C32A Mg1 Si1 121.23(17) . . ?
C32 Mg1 Si1 123.19(8) . . ?
P1 Mg1 Si1 63.31(2) . . ?
C36 O1 C39 105.96(14) . . ?
C36 O1 Mg1 120.90(11) . . ?
C39 O1 Mg1 126.68(10) . . ?
C1 N1 Si1 125.12(9) . . ?
C1 N1 Mg1 114.50(9) . . ?
Si1 N1 Mg1 120.09(6) . . ?
C21 C20 C25 118.26(13) . . ?
C21 C20 P1 124.82(11) . . ?
C25 C20 P1 116.87(11) . . ?
N1 C1 C2 121.04(12) . . ?
N1 C1 C6 121.33(12) . . ?
C2 C1 C6 117.49(12) . . ?
C31 C26 C27 119.10(13) . . ?
C31 C26 P1 119.95(11) . . ?
C27 C26 P1 120.88(11) . . ?
C3 C2 C1 120.13(14) . . ?
C3 C2 C7 118.41(13) . . ?
C1 C2 C7 121.46(13) . . ?
C18 C16 C17 109.45(13) . . ?
C18 C16 Si1 112.11(10) . . ?
C17 C16 Si1 115.17(10) . . ?
C18 C16 H16 106.5 . . ?
C17 C16 H16 106.5 . . ?
Si1 C16 H16 106.5 . . ?
C14 C13 C15 109.87(13) . . ?
C14 C13 Si1 116.77(10) . . ?
C15 C13 Si1 111.16(11) . . ?
C14 C13 H13 106.1 . . ?
C15 C13 H13 106.1 . . ?
Si1 C13 H13 106.1 . . ?
C22 C21 C20 120.42(14) . . ?
C22 C21 H21 119.8 . . ?
C20 C21 H21 119.8 . . ?
P1 C19 Si1 114.64(8) . . ?
P1 C19 H19A 108.6 . . ?
Si1 C19 H19A 108.6 . . ?
P1 C19 H19B 108.6 . . ?
Si1 C19 H19B 108.6 . . ?
H19A C19 H19B 107.6 . . ?
C5 C6 C1 120.06(13) . . ?
C5 C6 C10 117.63(13) . . ?
C1 C6 C10 122.27(12) . . ?
C26 C31 C30 120.25(14) . . ?
C26 C31 H31 119.9 . . ?
C30 C31 H31 119.9 . . ?
C24 C25 C20 120.99(14) . . ?
C24 C25 H25 119.5 . . ?
C20 C25 H25 119.5 . . ?
C6 C10 C11 111.08(13) . . ?
C6 C10 C12 112.79(13) . . ?
C11 C10 C12 109.47(14) . . ?
C6 C10 H10 107.8 . . ?
C11 C10 H10 107.8 . . ?
C12 C10 H10 107.8 . . ?
C28 C27 C26 120.48(14) . . ?
C28 C27 H27 119.8 . . ?
C26 C27 H27 119.8 . . ?
C23 C22 C21 120.62(14) . . ?
C23 C22 H22 119.7 . . ?
C21 C22 H22 119.7 . . ?
C13 C14 H14A 109.5 . . ?
C13 C14 H14B 109.5 . . ?
H14A C14 H14B 109.5 . . ?
C13 C14 H14C 109.5 . . ?
H14A C14 H14C 109.5 . . ?
H14B C14 H14C 109.5 . . ?
C16 C18 H18A 109.5 . . ?
C16 C18 H18B 109.5 . . ?
H18A C18 H18B 109.5 . . ?
C16 C18 H18C 109.5 . . ?
H18A C18 H18C 109.5 . . ?
H18B C18 H18C 109.5 . . ?
C2 C7 C9 112.42(13) . . ?
C2 C7 C8 111.09(15) . . ?
C9 C7 C8 110.03(14) . . ?
C2 C7 H7 107.7 . . ?
C9 C7 H7 107.7 . . ?
C8 C7 H7 107.7 . . ?
C29 C30 C31 120.14(15) . . ?
C29 C30 H30 119.9 . . ?
C31 C30 H30 119.9 . . ?
C30 C29 C28 120.09(14) . . ?
C30 C29 H29 120.0 . . ?
C28 C29 H29 120.0 . . ?
C22 C23 C24 119.70(15) . . ?
C22 C23 H23 120.2 . . ?
C24 C23 H23 120.2 . . ?
C23 C24 C25 120.01(15) . . ?
C23 C24 H24 120.0 . . ?
C25 C24 H24 120.0 . . ?
C4 C3 C2 121.71(14) . . ?
C4 C3 H3 119.1 . . ?
C2 C3 H3 119.1 . . ?
C16 C17 H17A 109.5 . . ?
C16 C17 H17B 109.5 . . ?
H17A C17 H17B 109.5 . . ?
C16 C17 H17C 109.5 . . ?
H17A C17 H17C 109.5 . . ?
H17B C17 H17C 109.5 . . ?
C29 C28 C27 119.94(15) . . ?
C29 C28 H28 120.0 . . ?
C27 C28 H28 120.0 . . ?
C4 C5 C6 121.79(15) . . ?
C4 C5 H5 119.1 . . ?
C6 C5 H5 119.1 . . ?
C10 C12 H12A 109.5 . . ?
C10 C12 H12B 109.5 . . ?
H12A C12 H12B 109.5 . . ?
C10 C12 H12C 109.5 . . ?
H12A C12 H12C 109.5 . . ?
H12B C12 H12C 109.5 . . ?
C3 C4 C5 118.82(15) . . ?
C3 C4 H4 120.6 . . ?
C5 C4 H4 120.6 . . ?
C13 C15 H15A 109.5 . . ?
C13 C15 H15B 109.5 . . ?
H15A C15 H15B 109.5 . . ?
C13 C15 H15C 109.5 . . ?
H15A C15 H15C 109.5 . . ?
H15B C15 H15C 109.5 . . ?
C10 C11 H11A 109.5 . . ?
C10 C11 H11B 109.5 . . ?
H11A C11 H11B 109.5 . . ?
C10 C11 H11C 109.5 . . ?
H11A C11 H11C 109.5 . . ?
H11B C11 H11C 109.5 . . ?
O1 C39 C38 105.30(15) . . ?
O1 C39 H39A 110.7 . . ?
C38 C39 H39A 110.7 . . ?
O1 C39 H39B 110.7 . . ?
C38 C39 H39B 110.7 . . ?
H39A C39 H39B 108.8 . . ?
C37 C38 C39 104.75(16) . . ?
C37 C38 H38A 110.8 . . ?
C39 C38 H38A 110.8 . . ?
C37 C38 H38B 110.8 . . ?
C39 C38 H38B 110.8 . . ?
H38A C38 H38B 108.9 . . ?
C7 C9 H9A 109.5 . . ?
C7 C9 H9B 109.5 . . ?
H9A C9 H9B 109.5 . . ?
C7 C9 H9C 109.5 . . ?
H9A C9 H9C 109.5 . . ?
H9B C9 H9C 109.5 . . ?
C7 C8 H8A 109.5 . . ?
C7 C8 H8B 109.5 . . ?
H8A C8 H8B 109.5 . . ?
C7 C8 H8C 109.5 . . ?
H8A C8 H8C 109.5 . . ?
H8B C8 H8C 109.5 . . ?
C35 C34 C33 123.0(7) . . ?
C35 C34 H34A 106.6 . . ?
C33 C34 H34A 106.6 . . ?
C35 C34 H34B 106.6 . . ?
C33 C34 H34B 106.6 . . ?
H34A C34 H34B 106.5 . . ?
C36 C37 C38 107.50(17) . . ?
C36 C37 H37A 110.2 . . ?
C38 C37 H37A 110.2 . . ?
C36 C37 H37B 110.2 . . ?
C38 C37 H37B 110.2 . . ?
H37A C37 H37B 108.5 . . ?
C37 C36 O1 108.42(18) . . ?
C37 C36 H36A 110.0 . . ?
O1 C36 H36A 110.0 . . ?
C37 C36 H36B 110.0 . . ?
O1 C36 H36B 110.0 . . ?
H36A C36 H36B 108.4 . . ?
C34 C35 H35A 109.5 . . ?
C34 C35 H35B 109.5 . . ?
H35A C35 H35B 109.5 . . ?
C34 C35 H35C 109.5 . . ?
H35A C35 H35C 109.5 . . ?
H35B C35 H35C 109.5 . . ?
C33 C32 Mg1 121.1(2) . . ?
C33 C32 H32A 107.1 . . ?
Mg1 C32 H32A 107.1 . . ?
C33 C32 H32B 107.1 . . ?
Mg1 C32 H32B 107.1 . . ?
H32A C32 H32B 106.8 . . ?
C32 C33 C34 110.8(4) . . ?
C32 C33 H33A 109.5 . . ?
C34 C33 H33A 109.5 . . ?
C32 C33 H33B 109.5 . . ?
C34 C33 H33B 109.5 . . ?
H33A C33 H33B 108.1 . . ?
C32A C33A C34A 113.9(6) . . ?
C32A C33A H33C 108.8 . . ?
C34A C33A H33C 108.8 . . ?
C32A C33A H33D 108.8 . . ?
C34A C33A H33D 108.8 . . ?
H33C C33A H33D 107.7 . . ?
C33A C32A Mg1 121.3(4) . . ?
C33A C32A H32C 107.0 . . ?
Mg1 C32A H32C 107.0 . . ?
C33A C32A H32D 107.0 . . ?
Mg1 C32A H32D 107.0 . . ?
H32C C32A H32D 106.8 . . ?
C35A C34A C33A 102.3(10) . . ?
C35A C34A H34C 111.3 . . ?
C33A C34A H34C 111.3 . . ?
C35A C34A H34D 111.3 . . ?
C33A C34A H34D 111.3 . . ?
H34C C34A H34D 109.2 . . ?
C34A C35A H35D 109.5 . . ?
C34A C35A H35E 109.5 . . ?
H35D C35A H35E 109.5 . . ?
C34A C35A H35F 109.5 . . ?
H35D C35A H35F 109.5 . . ?
H35E C35A H35F 109.5 . . ?

loop_
_geom_bond_atom_site_label_1
_geom_bond_atom_site_label_2
_geom_bond_distance
_geom_bond_site_symmetry_2
_geom_bond_publ_flag
P1 C26 1.8327(14) . ?
P1 C20 1.8339(15) . ?
P1 C19 1.8353(15) . ?
P1 Mg1 2.6969(7) . ?
Si1 N1 1.7127(12) . ?
Si1 C13 1.8978(15) . ?
Si1 C16 1.9109(15) . ?
Si1 C19 1.9149(14) . ?
Si1 Mg1 3.2509(9) . ?
Mg1 N1 2.0348(14) . ?
Mg1 O1 2.0647(12) . ?
Mg1 C32A 2.098(5) . ?
Mg1 C32 2.175(3) . ?
O1 C36 1.441(2) . ?
O1 C39 1.4488(19) . ?
N1 C1 1.4175(17) . ?
C20 C21 1.396(2) . ?
C20 C25 1.404(2) . ?
C1 C2 1.4247(19) . ?
C1 C6 1.427(2) . ?
C26 C31 1.393(2) . ?
C26 C27 1.396(2) . ?
C2 C3 1.394(2) . ?
C2 C7 1.518(2) . ?
C16 C18 1.538(2) . ?
C16 C17 1.543(2) . ?
C16 H16 1.0000 . ?
C13 C14 1.533(2) . ?
C13 C15 1.535(2) . ?
C13 H13 1.0000 . ?
C21 C22 1.394(2) . ?
C21 H21 0.9500 . ?
C19 H19A 0.9900 . ?
C19 H19B 0.9900 . ?
C6 C5 1.392(2) . ?
C6 C10 1.524(2) . ?
C31 C30 1.395(2) . ?
C31 H31 0.9500 . ?
C25 C24 1.388(2) . ?
C25 H25 0.9500 . ?
C10 C11 1.527(2) . ?
C10 C12 1.542(2) . ?
C10 H10 1.0000 . ?
C27 C28 1.389(2) . ?
C27 H27 0.9500 . ?
C22 C23 1.382(2) . ?
C22 H22 0.9500 . ?
C14 H14A 0.9800 . ?
C14 H14B 0.9800 . ?
C14 H14C 0.9800 . ?
C18 H18A 0.9800 . ?
C18 H18B 0.9800 . ?
C18 H18C 0.9800 . ?
C7 C9 1.532(2) . ?
C7 C8 1.535(2) . ?
C7 H7 1.0000 . ?
C30 C29 1.382(2) . ?
C30 H30 0.9500 . ?
C29 C28 1.388(2) . ?
C29 H29 0.9500 . ?
C23 C24 1.388(2) . ?
C23 H23 0.9500 . ?
C24 H24 0.9500 . ?
C3 C4 1.383(3) . ?
C3 H3 0.9500 . ?
C17 H17A 0.9800 . ?
C17 H17B 0.9800 . ?
C17 H17C 0.9800 . ?
C28 H28 0.9500 . ?
C5 C4 1.384(2) . ?
C5 H5 0.9500 . ?
C12 H12A 0.9800 . ?
C12 H12B 0.9800 . ?
C12 H12C 0.9800 . ?
C4 H4 0.9500 . ?
C15 H15A 0.9800 . ?
C15 H15B 0.9800 . ?
C15 H15C 0.9800 . ?
C11 H11A 0.9800 . ?
C11 H11B 0.9800 . ?
C11 H11C 0.9800 . ?
C39 C38 1.514(3) . ?
C39 H39A 0.9900 . ?
C39 H39B 0.9900 . ?
C38 C37 1.489(3) . ?
C38 H38A 0.9900 . ?
C38 H38B 0.9900 . ?
C9 H9A 0.9800 . ?
C9 H9B 0.9800 . ?
C9 H9C 0.9800 . ?
C8 H8A 0.9800 . ?
C8 H8B 0.9800 . ?
C8 H8C 0.9800 . ?
C34 C35 1.391(9) . ?
C34 C33 1.613(8) . ?
C34 H34A 0.9900 . ?
C34 H34B 0.9900 . ?
C37 C36 1.427(3) . ?
C37 H37A 0.9900 . ?
C37 H37B 0.9900 . ?
C36 H36A 0.9900 . ?
C36 H36B 0.9900 . ?
C35 H35A 0.9800 . ?
C35 H35B 0.9800 . ?
C35 H35C 0.9800 . ?
C32 C33 1.507(5) . ?
C32 H32A 0.9900 . ?
C32 H32B 0.9900 . ?
C33 H33A 0.9900 . ?
C33 H33B 0.9900 . ?
C33A C32A 1.486(5) . ?
C33A C34A 1.565(7) . ?
C33A H33C 0.9900 . ?
C33A H33D 0.9900 . ?
C32A H32C 0.9900 . ?
C32A H32D 0.9900 . ?
C34A C35A 1.524(8) . ?
C34A H34C 0.9900 . ?
C34A H34D 0.9900 . ?
C35A H35D 0.9800 . ?
C35A H35E 0.9800 . ?
C35A H35F 0.9800 . ?
